data_4303288
loop_
_publ_author_name
'Richard D. Adams'
'William C. Pearl'

_publ_section_title
;
Rhenium-Bismuth Carbonyl Cluster Compounds
;
_journal_name_full 'Inorganic Chemistry'
_journal_page_first 9519
_journal_page_last 9525
_journal_paper_doi 10.1021/ic901176x
_journal_volume 48
_journal_year 2009
_chemical_formula_sum 'C32 H20 Bi2 O8 Re2'
_chemical_formula_weight 1322.84
_chemical_name_systematic
; 

 ? 

;
_space_group_IT_number 14
_symmetry_cell_setting monoclinic
_symmetry_space_group_name_Hall '-P 2yn'
_symmetry_space_group_name_H-M 'P 1 21/n 1'
_atom_sites_solution_hydrogens geom
_atom_sites_solution_primary direct
_atom_sites_solution_secondary difmap
_audit_creation_method SHELXL-97
_cell_angle_alpha 90.00
_cell_angle_beta 110.2650(10)
_cell_angle_gamma 90.00
_cell_formula_units_Z 2
_cell_length_a 12.8389(6)
_cell_length_b 9.6958(5)
_cell_length_c 14.4207(7)
_cell_measurement_reflns_used 8955
_cell_measurement_temperature 294(2)
_cell_measurement_theta_max 28.28
_cell_measurement_theta_min 2.58
_cell_volume 1684.02(14)
_computing_cell_refinement 'SAINT+  V6.45 (Bruker, 2003)'
_computing_data_collection 'SMART V5.632 (Bruker, 2005)'
_computing_data_reduction 'SAINT+  V6.45'
_computing_molecular_graphics 'SHELXTL V6.1 (Sheldrick, 2000)'
_computing_publication_material 'SHELXTL V6.1'
_computing_structure_refinement 'SHELXL-97 (Sheldrick, 1997)'
_computing_structure_solution 'SHELXS-97 (Sheldrick, 1990)'
_diffrn_ambient_temperature 294(2)
_diffrn_measured_fraction_theta_full 0.999
_diffrn_measured_fraction_theta_max 0.999
_diffrn_measurement_device_type 'Bruker SMART APEX CCD diffractometer'
_diffrn_measurement_method 'omega scans'
_diffrn_radiation_monochromator graphite
_diffrn_radiation_source 'fine-focus sealed tube'
_diffrn_radiation_type MoK\a
_diffrn_radiation_wavelength 0.71073
_diffrn_reflns_av_R_equivalents 0.0495
_diffrn_reflns_av_sigmaI/netI 0.0453
_diffrn_reflns_limit_h_max 17
_diffrn_reflns_limit_h_min -17
_diffrn_reflns_limit_k_max 12
_diffrn_reflns_limit_k_min -12
_diffrn_reflns_limit_l_max 19
_diffrn_reflns_limit_l_min -19
_diffrn_reflns_number 17003
_diffrn_reflns_theta_full 28.31
_diffrn_reflns_theta_max 28.31
_diffrn_reflns_theta_min 1.83
_diffrn_standards_decay_% <1
_exptl_absorpt_coefficient_mu 17.629
_exptl_absorpt_correction_T_max 1.000
_exptl_absorpt_correction_T_min 0.216
_exptl_absorpt_correction_type multi-scan
_exptl_absorpt_process_details '(SADABS, Bruker, 1997)'
_exptl_crystal_colour yellow
_exptl_crystal_density_diffrn 2.609
_exptl_crystal_density_method 'not measured'
_exptl_crystal_description block
_exptl_crystal_F_000 1184
_exptl_crystal_size_max 0.62
_exptl_crystal_size_mid 0.40
_exptl_crystal_size_min 0.16
_refine_diff_density_max 1.518
_refine_diff_density_min -2.196
_refine_diff_density_rms 0.209
_refine_ls_extinction_coef 0.00318(16)
_refine_ls_extinction_expression Fc^*^=kFc[1+0.001xFc^2^\l^3^/sin(2\q)]^-1/4^
_refine_ls_extinction_method SHELXL
_refine_ls_goodness_of_fit_ref 1.029
_refine_ls_hydrogen_treatment constr
_refine_ls_matrix_type full
_refine_ls_number_parameters 200
_refine_ls_number_reflns 4191
_refine_ls_number_restraints 0
_refine_ls_restrained_S_all 1.029
_refine_ls_R_factor_all 0.0341
_refine_ls_R_factor_gt 0.0303
_refine_ls_shift/su_max 0.001
_refine_ls_shift/su_mean 0.000
_refine_ls_structure_factor_coef Fsqd
_refine_ls_weighting_details 'calc w=1/[\s^2^(Fo^2^)+(0.0444P)^2^+0.0000P] where P=(Fo^2^+2Fc^2^)/3'
_refine_ls_weighting_scheme calc
_refine_ls_wR_factor_gt 0.0779
_refine_ls_wR_factor_ref 0.0803
_reflns_number_gt 3781
_reflns_number_total 4191
_reflns_threshold_expression >2sigma(I)
_cod_data_source_file ic901176x_si_001_1.cif
_cod_data_source_block p21n
_cod_depositor_comments
;
The following automatic conversions were performed:
'_symmetry_cell_setting' value 'Monoclinic' changed to 'monoclinic'
according to '/home/saulius/struct/CIF-dictionaries/cif_core.dic'
dictionary named 'cif_core.dic' version 2.4.1 from 2010-06-29.

Automatic conversion script
Id: cif_fix_enum 1527 2010-12-29 10:47:43Z saulius 
;
_cod_database_code 4303288

loop_
_symmetry_equiv_pos_as_xyz
'x, y, z'
'-x+1/2, y+1/2, -z+1/2'
'-x, -y, -z'
'x-1/2, -y-1/2, z-1/2'

loop_
_atom_site_label
_atom_site_type_symbol
_atom_site_fract_x
_atom_site_fract_y
_atom_site_fract_z
_atom_site_U_iso_or_equiv
_atom_site_adp_type
_atom_site_occupancy
_atom_site_symmetry_multiplicity
_atom_site_calc_flag
_atom_site_refinement_flags
_atom_site_disorder_assembly
_atom_site_disorder_group
Bi1 Bi 0.385872(14) 0.012694(18) 0.038989(13) 0.03776(9) Uani 1 1 d . . .
Re1 Re 0.544427(16) 0.219747(19) 0.044550(14) 0.04011(9) Uani 1 1 d . . .
O11 O 0.3964(5) 0.3097(6) -0.1668(4) 0.0934(18) Uani 1 1 d . . .
O12 O 0.4351(6) 0.4381(6) 0.1344(5) 0.0969(19) Uani 1 1 d . . .
O13 O 0.7387(5) 0.4094(6) 0.0520(4) 0.0929(18) Uani 1 1 d . . .
O14 O 0.6749(4) 0.0747(6) 0.2436(4) 0.0813(14) Uani 1 1 d . . .
C11 C 0.4493(5) 0.2784(6) -0.0908(5) 0.0531(14) Uani 1 1 d . . .
C12 C 0.4771(6) 0.3576(6) 0.1033(5) 0.0620(15) Uani 1 1 d . . .
C13 C 0.6665(6) 0.3386(6) 0.0489(5) 0.0601(14) Uani 1 1 d . . .
C14 C 0.6295(5) 0.1319(6) 0.1736(4) 0.0546(13) Uani 1 1 d . . .
C15 C 0.2097(4) 0.0701(5) -0.0426(4) 0.0451(11) Uani 1 1 d . . .
C16 C 0.1765(5) 0.2059(6) -0.0611(5) 0.0562(14) Uani 1 1 d . . .
H16 H 0.2288 0.2764 -0.0426 0.067 Uiso 1 1 calc R . .
C17 C 0.0651(6) 0.2368(7) -0.1074(5) 0.0635(16) Uani 1 1 d . . .
H17 H 0.0429 0.3284 -0.1185 0.076 Uiso 1 1 calc R . .
C18 C -0.0122(5) 0.1353(8) -0.1367(5) 0.0733(19) Uani 1 1 d . . .
H18 H -0.0867 0.1570 -0.1685 0.088 Uiso 1 1 calc R . .
C19 C 0.0206(7) 0.0009(8) -0.1191(10) 0.110(4) Uani 1 1 d . . .
H19 H -0.0320 -0.0692 -0.1385 0.132 Uiso 1 1 calc R . .
C20 C 0.1322(5) -0.0321(7) -0.0721(7) 0.084(3) Uani 1 1 d . . .
H20 H 0.1539 -0.1239 -0.0609 0.100 Uiso 1 1 calc R . .
C21 C 0.3684(5) -0.0094(5) 0.1877(4) 0.0445(12) Uani 1 1 d . . .
C22 C 0.2938(5) 0.0747(7) 0.2109(5) 0.0578(14) Uani 1 1 d . . .
H22 H 0.2494 0.1355 0.1639 0.069 Uiso 1 1 calc R . .
C23 C 0.2851(6) 0.0684(8) 0.3034(5) 0.0698(18) Uani 1 1 d . . .
H23 H 0.2359 0.1266 0.3188 0.084 Uiso 1 1 calc R . .
C24 C 0.3481(7) -0.0224(7) 0.3730(6) 0.0706(19) Uani 1 1 d . . .
H24 H 0.3407 -0.0269 0.4349 0.085 Uiso 1 1 calc R . .
C25 C 0.4223(7) -0.1066(7) 0.3511(5) 0.077(2) Uani 1 1 d . . .
H25 H 0.4659 -0.1678 0.3983 0.092 Uiso 1 1 calc R . .
C26 C 0.4322(6) -0.1003(7) 0.2585(5) 0.0649(16) Uani 1 1 d . . .
H26 H 0.4824 -0.1578 0.2439 0.078 Uiso 1 1 calc R . .

loop_
_atom_site_aniso_label
_atom_site_aniso_U_11
_atom_site_aniso_U_22
_atom_site_aniso_U_33
_atom_site_aniso_U_23
_atom_site_aniso_U_13
_atom_site_aniso_U_12
Bi1 0.03308(12) 0.04390(12) 0.04029(14) 0.00147(6) 0.01779(9) -0.00114(6)
Re1 0.04132(13) 0.04067(13) 0.04314(14) 0.00049(7) 0.02074(9) -0.00331(7)
O11 0.084(4) 0.122(4) 0.069(3) 0.034(3) 0.019(3) 0.045(3)
O12 0.146(6) 0.071(3) 0.100(4) -0.004(3) 0.077(4) 0.030(3)
O13 0.091(4) 0.099(4) 0.097(4) -0.008(3) 0.044(3) -0.049(3)
O14 0.071(3) 0.108(4) 0.053(3) 0.014(3) 0.006(2) -0.007(3)
C11 0.047(3) 0.066(4) 0.053(4) 0.004(3) 0.025(3) 0.012(2)
C12 0.081(4) 0.048(3) 0.072(4) 0.005(3) 0.045(3) 0.005(3)
C13 0.065(4) 0.060(3) 0.064(4) -0.002(3) 0.033(3) -0.017(3)
C14 0.050(3) 0.065(3) 0.043(3) 0.001(3) 0.008(2) -0.014(2)
C15 0.034(2) 0.055(3) 0.045(3) 0.004(2) 0.012(2) 0.003(2)
C16 0.049(3) 0.051(3) 0.069(4) 0.004(3) 0.021(3) 0.006(2)
C17 0.060(4) 0.064(3) 0.068(4) 0.012(3) 0.024(3) 0.021(3)
C18 0.046(3) 0.088(5) 0.074(4) 0.006(4) 0.007(3) 0.015(3)
C19 0.042(4) 0.078(5) 0.170(11) 0.012(5) -0.014(5) -0.002(3)
C20 0.041(3) 0.056(3) 0.131(7) 0.005(4) 0.001(4) 0.006(3)
C21 0.045(3) 0.050(3) 0.042(3) -0.0008(19) 0.020(2) -0.0094(19)
C22 0.048(3) 0.077(4) 0.054(3) -0.001(3) 0.025(3) -0.002(3)
C23 0.062(4) 0.094(5) 0.070(4) -0.015(4) 0.044(3) -0.005(4)
C24 0.085(5) 0.084(4) 0.056(4) -0.003(3) 0.042(4) -0.014(4)
C25 0.113(6) 0.070(4) 0.057(4) 0.013(3) 0.042(4) 0.001(4)
C26 0.084(4) 0.060(3) 0.064(4) 0.006(3) 0.043(3) 0.012(3)

loop_
_atom_type_symbol
_atom_type_description
_atom_type_scat_dispersion_real
_atom_type_scat_dispersion_imag
_atom_type_scat_source
C C 0.0033 0.0016 'International Tables Vol C Tables 4.2.6.8 and 6.1.1.4'
H H 0.0000 0.0000 'International Tables Vol C Tables 4.2.6.8 and 6.1.1.4'
O O 0.0106 0.0060 'International Tables Vol C Tables 4.2.6.8 and 6.1.1.4'
Re Re -1.0185 7.2310 'International Tables Vol C Tables 4.2.6.8 and 6.1.1.4'
Bi Bi -4.1077 10.2566 'International Tables Vol C Tables 4.2.6.8 and 6.1.1.4'

loop_
_geom_angle_atom_site_label_1
_geom_angle_atom_site_label_2
_geom_angle_atom_site_label_3
_geom_angle
_geom_angle_site_symmetry_1
_geom_angle_site_symmetry_3
_geom_angle_publ_flag
C15 Bi1 C21 96.3(2) . . ?
C15 Bi1 Re1 115.15(14) . . ?
C21 Bi1 Re1 110.40(13) . . ?
C15 Bi1 Re1 112.66(14) . 3_655 ?
C21 Bi1 Re1 118.69(13) . 3_655 ?
Re1 Bi1 Re1 104.160(8) . 3_655 ?
C15 Bi1 Bi1 131.24(14) . 3_655 ?
C21 Bi1 Bi1 132.39(15) . 3_655 ?
Re1 Bi1 Bi1 52.104(6) . 3_655 ?
Re1 Bi1 Bi1 52.057(6) 3_655 3_655 ?
C13 Re1 C12 93.1(3) . . ?
C13 Re1 C11 94.4(3) . . ?
C12 Re1 C11 90.9(3) . . ?
C13 Re1 C14 92.8(3) . . ?
C12 Re1 C14 94.0(3) . . ?
C11 Re1 C14 171.1(2) . . ?
C13 Re1 Bi1 171.7(2) . . ?
C12 Re1 Bi1 94.36(19) . . ?
C11 Re1 Bi1 89.08(18) . . ?
C14 Re1 Bi1 83.12(16) . . ?
C13 Re1 Bi1 96.6(2) . 3_655 ?
C12 Re1 Bi1 170.19(19) . 3_655 ?
C11 Re1 Bi1 89.28(16) . 3_655 ?
C14 Re1 Bi1 84.59(18) . 3_655 ?
Bi1 Re1 Bi1 75.841(8) . 3_655 ?
O11 C11 Re1 179.2(6) . . ?
O12 C12 Re1 177.6(7) . . ?
O13 C13 Re1 179.5(6) . . ?
O14 C14 Re1 175.6(5) . . ?
C20 C15 C16 119.3(5) . . ?
C20 C15 Bi1 118.7(4) . . ?
C16 C15 Bi1 121.9(4) . . ?
C15 C16 C17 119.8(6) . . ?
C18 C17 C16 121.0(6) . . ?
C17 C18 C19 119.3(6) . . ?
C18 C19 C20 120.5(7) . . ?
C15 C20 C19 120.1(6) . . ?
C26 C21 C22 118.7(5) . . ?
C26 C21 Bi1 122.5(4) . . ?
C22 C21 Bi1 118.8(4) . . ?
C23 C22 C21 120.2(6) . . ?
C24 C23 C22 120.9(6) . . ?
C23 C24 C25 119.6(6) . . ?
C24 C25 C26 119.9(7) . . ?
C21 C26 C25 120.7(6) . . ?

loop_
_geom_bond_atom_site_label_1
_geom_bond_atom_site_label_2
_geom_bond_distance
_geom_bond_site_symmetry_2
_geom_bond_publ_flag
Bi1 C15 2.228(5) . ?
Bi1 C21 2.243(6) . ?
Bi1 Re1 2.8403(3) . ?
Bi1 Re1 2.8422(3) 3_655 ?
Bi1 Bi1 3.4923(4) 3_655 ?
Re1 C13 1.929(6) . ?
Re1 C12 1.939(6) . ?
Re1 C11 1.993(6) . ?
Re1 C14 1.993(6) . ?
Re1 Bi1 2.8422(3) 3_655 ?
O11 C11 1.113(8) . ?
O12 C12 1.126(7) . ?
O13 C13 1.142(7) . ?
O14 C14 1.122(7) . ?
C15 C20 1.363(8) . ?
C15 C16 1.381(7) . ?
C16 C17 1.385(9) . ?
C17 C18 1.357(10) . ?
C18 C19 1.366(10) . ?
C19 C20 1.394(9) . ?
C21 C26 1.382(8) . ?
C21 C22 1.384(8) . ?
C22 C23 1.378(9) . ?
C23 C24 1.369(11) . ?
C24 C25 1.372(11) . ?
C25 C26 1.386(9) . ?
